data_7038931
loop_
_publ_author_name
'Bao, Lipiao'
'Liu, Bin'
'Li, Xiaofang'
'Pan, Changwang'
'Xie, Yunpeng'
'Lu, Xing'

_publ_section_title
;
 W(CO)3(Ph2PC2H4PPh2)(\h(2)-Sc3N@Ih-C80/Sc3N@D5h-C80): regioselective
 synthesis and crystallographic characterization of air-stable mononuclear
 complexes of endohedral fullerenes.
;
_journal_issue 29
_journal_name_full 'Dalton transactions (Cambridge, England : 2003)'
_journal_page_first 11606
_journal_page_last 11610
_journal_paper_doi 10.1039/c6dt00790b
_journal_volume 45
_journal_year 2016
_chemical_formula_moiety 'C109 H24 N O3 P2 Sc3 W, C S2'
_chemical_formula_sum 'C110 H24 N O3 P2 S2 Sc3 W'
_chemical_formula_weight 1852.09
_chemical_name_common Sc3N@D5h-C80-W(CO)3(dppe)
_chemical_name_systematic Sc3N@D5h-C80-W(CO)3(dppe)
_space_group_crystal_system triclinic
_space_group_IT_number 2
_space_group_name_Hall '-P 1'
_space_group_name_H-M_alt 'P -1'
_symmetry_space_group_name_Hall '-P 1'
_symmetry_space_group_name_H-M 'P -1'
_atom_sites_solution_hydrogens geom
_audit_creation_method SHELXL-2014/7
_audit_update_record
;
2015-12-22 deposited with the CCDC.
2016-04-01 downloaded from the CCDC.
;
_cell_angle_alpha 90.5360(10)
_cell_angle_beta 98.0780(10)
_cell_angle_gamma 97.157(2)
_cell_formula_units_Z 2
_cell_length_a 11.2765(5)
_cell_length_b 13.9075(6)
_cell_length_c 20.3011(9)
_cell_measurement_reflns_used 9783
_cell_measurement_temperature 100(2)
_cell_measurement_theta_max 29.8665
_cell_measurement_theta_min 2.5725
_cell_volume 3126.5(2)
_computing_cell_refinement HKLSuite0.95SITE
_computing_data_collection HKLSuite0.95SITE
_computing_data_reduction HKLSuite0.95SITE
_computing_structure_refinement 'SHELXL-2014/7 (Sheldrick, 2014)'
_computing_structure_solution 'SHELXTL XT-2014/4 (Sheldrick, 2014)'
_diffrn_ambient_temperature 100(2)
_diffrn_measured_fraction_theta_full 0.869
_diffrn_measured_fraction_theta_max 0.852
_diffrn_measurement_device_type 'CCD ADSC unsupported-q315'
_diffrn_measurement_method 'phi scans'
_diffrn_radiation_type synchrotron
_diffrn_radiation_wavelength 0.82653
_diffrn_reflns_av_R_equivalents 0.0733
_diffrn_reflns_av_unetI/netI 0.0645
_diffrn_reflns_Laue_measured_fraction_full 0.869
_diffrn_reflns_Laue_measured_fraction_max 0.852
_diffrn_reflns_limit_h_max 13
_diffrn_reflns_limit_h_min -13
_diffrn_reflns_limit_k_max 16
_diffrn_reflns_limit_k_min -16
_diffrn_reflns_limit_l_max 24
_diffrn_reflns_limit_l_min -24
_diffrn_reflns_number 34033
_diffrn_reflns_point_group_measured_fraction_full 0.869
_diffrn_reflns_point_group_measured_fraction_max 0.852
_diffrn_reflns_theta_full 29.730
_diffrn_reflns_theta_max 30.042
_diffrn_reflns_theta_min 1.179
_diffrn_source 'SSRF, Beamline B17U1'
_exptl_absorpt_coefficient_mu 3.445
_exptl_absorpt_correction_T_max 0.7460
_exptl_absorpt_correction_T_min 0.5396
_exptl_absorpt_correction_type multi-scan
_exptl_crystal_colour black
_exptl_crystal_density_diffrn 1.967
_exptl_crystal_description block
_exptl_crystal_F_000 1828
_exptl_crystal_size_max 0.010
_exptl_crystal_size_mid 0.010
_exptl_crystal_size_min 0.005
_refine_diff_density_max 2.475
_refine_diff_density_min -2.003
_refine_diff_density_rms 0.226
_refine_ls_extinction_method none
_refine_ls_goodness_of_fit_ref 1.113
_refine_ls_hydrogen_treatment constr
_refine_ls_matrix_type full
_refine_ls_number_parameters 1109
_refine_ls_number_reflns 9929
_refine_ls_number_restraints 1801
_refine_ls_restrained_S_all 1.097
_refine_ls_R_factor_all 0.0930
_refine_ls_R_factor_gt 0.0873
_refine_ls_shift/su_max 0.001
_refine_ls_shift/su_mean 0.000
_refine_ls_structure_factor_coef Fsqd
_refine_ls_weighting_details 'w=1/[\s^2^(Fo^2^)+(0.0824P)^2^+97.6267P] where P=(Fo^2^+2Fc^2^)/3'
_refine_ls_weighting_scheme calc
_refine_ls_wR_factor_gt 0.2335
_refine_ls_wR_factor_ref 0.2370
_reflns_Friedel_coverage 0.000
_reflns_number_gt 9235
_reflns_number_total 9929
_reflns_threshold_expression 'I > 2\s(I)'
_cod_data_source_file c6dt00790b2.cif
_cod_data_source_block lb128
_cod_depositor_comments
;
The following automatic conversions were performed:

'_exptl_absorpt_correction_type' value 'Multi-scan' changed to
'multi-scan' according to
/usr/data/users/saulius/crontab/automatic-downloads/rss-feeds/RSC/lib/dictionaries/cif_core.dic
dictionary named 'cif_core.dic' version 2.4.2 from 2011-04-26.

Automatic conversion script
Id: cif_fix_values 4268 2015-11-12 08:31:59Z antanas 

 Adding full bibliography for 7038931--7038932.cif.
;
_cod_database_code 7038931
_shelx_shelxl_version_number 2014/7
_shelx_space_group_comment
;
The symmetry employed for this shelxl refinement is uniquely defined
by the following loop, which should always be used as a source of
symmetry information in preference to the above space-group names.
They are only intended as comments.
;
_shelx_estimated_absorpt_t_min 0.966
_shelx_estimated_absorpt_t_max 0.983
_exptl_absorpt_special_details Scalepack

loop_
_space_group_symop_operation_xyz
'x, y, z'
'-x, -y, -z'

loop_
_atom_site_label
_atom_site_type_symbol
_atom_site_fract_x
_atom_site_fract_y
_atom_site_fract_z
_atom_site_U_iso_or_equiv
_atom_site_adp_type
_atom_site_occupancy
_atom_site_site_symmetry_order
_atom_site_calc_flag
_atom_site_refinement_flags_posn
_atom_site_refinement_flags_adp
_atom_site_refinement_flags_occupancy
C1 C 0.5107(14) 0.7137(10) 0.2329(7) 0.0381(16) Uani 1 1 d . U .
C2 C 0.5305(14) 0.6915(10) 0.3074(7) 0.0381(16) Uani 1 1 d . U .
C3 C 0.4229(14) 0.6863(9) 0.3425(7) 0.033(3) Uani 1 1 d . U .
C4 C 0.3083(14) 0.7122(10) 0.3154(8) 0.039(3) Uani 1 1 d . U .
C5 C 0.2918(10) 0.7361(9) 0.2464(6) 0.035(3) Uani 1 1 d D U .
C6 C 0.3873(10) 0.7283(8) 0.2078(6) 0.034(3) Uani 1 1 d D U .
C7 C 0.3347(13) 0.6994(11) 0.1420(6) 0.052(4) Uani 1 1 d D U .
C8 C 0.3926(18) 0.6494(13) 0.1034(9) 0.055(4) Uani 1 1 d . U .
C9 C 0.5001(12) 0.6227(9) 0.1264(6) 0.038(3) Uani 1 1 d D U .
C10 C 0.5601(11) 0.6518(8) 0.1921(6) 0.028(3) Uani 1 1 d D U .
C11 C 0.6350(11) 0.5792(8) 0.2152(6) 0.028(3) Uani 1 1 d D U .
C12 C 0.6472(12) 0.5529(9) 0.2835(7) 0.032(3) Uani 1 1 d . U .
C13 C 0.5940(11) 0.6085(9) 0.3278(6) 0.028(3) Uani 1 1 d . U .
C14 C 0.5486(13) 0.5615(11) 0.3826(7) 0.039(3) Uani 1 1 d . U .
C15 C 0.4335(18) 0.6101(12) 0.3936(7) 0.053(4) Uani 1 1 d . U .
C16 C 0.3378(18) 0.5537(13) 0.4154(8) 0.052(4) Uani 1 1 d . U .
C17 C 0.2330(18) 0.5837(14) 0.3916(8) 0.055(4) Uani 1 1 d . U .
C18 C 0.2103(14) 0.6613(11) 0.3419(7) 0.037(3) Uani 1 1 d . U .
C19 C 0.0964(13) 0.6324(10) 0.3016(7) 0.033(3) Uani 1 1 d . U .
C20 C 0.0781(12) 0.6559(10) 0.2319(7) 0.031(3) Uani 1 1 d . U .
C21 C 0.1765(10) 0.7119(10) 0.2046(6) 0.036(3) Uani 1 1 d D U .
C22 C 0.2024(12) 0.6882(12) 0.1393(6) 0.052(4) Uani 1 1 d D U .
C23 C 0.1318(19) 0.6171(15) 0.1005(10) 0.061(4) Uani 1 1 d . U .
C24 C 0.1908(14) 0.5660(10) 0.0547(7) 0.057(4) Uani 1 1 d D U .
C25 C 0.3581(13) 0.4922(11) 0.0392(6) 0.053(4) Uani 1 1 d D U .
C26 C 0.3173(14) 0.5816(10) 0.0548(7) 0.056(4) Uani 1 1 d D U .
C27 C 0.4673(19) 0.4630(15) 0.0686(9) 0.059(4) Uani 1 1 d . U .
C28 C 0.5457(13) 0.5324(11) 0.1084(6) 0.050(4) Uani 1 1 d D U .
C29 C 0.6318(12) 0.5073(9) 0.1632(6) 0.037(3) Uani 1 1 d D U .
C30 C 0.6451(13) 0.4086(10) 0.1780(7) 0.049(4) Uani 1 1 d D U .
C31 C 0.6528(14) 0.3801(10) 0.2464(7) 0.053(4) Uani 1 1 d D U .
C32 C 0.6560(13) 0.4506(10) 0.2975(9) 0.042(3) Uani 1 1 d . U .
C33 C 0.6089(12) 0.4060(10) 0.3535(8) 0.051(4) Uani 1 1 d D U .
C34 C 0.5544(12) 0.4648(9) 0.3966(7) 0.049(4) Uani 1 1 d D U .
C35 C 0.4572(12) 0.4079(10) 0.4223(6) 0.048(4) Uani 1 1 d D U .
C36 C 0.3460(14) 0.4520(10) 0.4308(7) 0.0381(16) Uani 1 1 d . U .
C37 C 0.2397(13) 0.3774(12) 0.4197(7) 0.053(4) Uani 1 1 d D U .
C38 C 0.1297(15) 0.4158(12) 0.3949(8) 0.062(4) Uani 1 1 d D U .
C39 C 0.1134(18) 0.5088(13) 0.3812(8) 0.049(4) Uani 1 1 d . U .
C40 C 0.0392(14) 0.5416(11) 0.3229(8) 0.037(3) Uani 1 1 d . U .
C41 C -0.0311(13) 0.4705(11) 0.2790(8) 0.039(3) Uani 1 1 d . U .
C42 C -0.0499(12) 0.4941(11) 0.2114(8) 0.039(3) Uani 1 1 d . U .
C43 C 0.0050(12) 0.5842(10) 0.1884(7) 0.033(3) Uani 1 1 d . U .
C44 C 0.0357(15) 0.5717(13) 0.1224(8) 0.048(4) Uani 1 1 d . U .
C45 C -0.0118(16) 0.4606(16) 0.1059(9) 0.058(4) Uani 1 1 d . U .
C46 C 0.0513(19) 0.4128(16) 0.0666(10) 0.069(5) Uani 1 1 d . U .
C47 C 0.1497(13) 0.4655(11) 0.0380(7) 0.058(4) Uani 1 1 d D U .
C48 C 0.2538(15) 0.4193(11) 0.0256(7) 0.060(4) Uani 1 1 d D U .
C49 C 0.2574(15) 0.3256(13) 0.0400(8) 0.070(5) Uani 1 1 d D U .
C50 C 0.3685(14) 0.2903(13) 0.0665(8) 0.065(4) Uani 1 1 d D U .
C51 C 0.4815(18) 0.3639(13) 0.0820(8) 0.049(4) Uani 1 1 d . U .
C52 C 0.5644(16) 0.3340(11) 0.1365(7) 0.056(4) Uani 1 1 d D U .
C53 C 0.5312(17) 0.2568(11) 0.1795(8) 0.065(4) Uani 1 1 d D U .
C54 C 0.5857(14) 0.2828(10) 0.2473(7) 0.051(4) Uani 1 1 d D U .
C55 C 0.5320(14) 0.2532(10) 0.3039(7) 0.0381(16) Uani 1 1 d . U .
C56 C 0.5467(13) 0.3074(10) 0.3560(8) 0.058(4) Uani 1 1 d D U .
C57 C 0.4504(13) 0.3085(10) 0.3980(7) 0.052(4) Uani 1 1 d D U .
C58 C 0.340(2) 0.2505(14) 0.3876(10) 0.066(5) Uani 1 1 d . U .
C59 C 0.2337(15) 0.2793(12) 0.3982(8) 0.067(5) Uani 1 1 d D U .
C60 C 0.1180(15) 0.2540(12) 0.3566(9) 0.068(5) Uani 1 1 d D U .
C61 C -0.0236(14) 0.3696(13) 0.2952(8) 0.045(4) Uani 1 1 d . U .
C62 C 0.0574(13) 0.3408(13) 0.3539(8) 0.067(5) Uani 1 1 d D U .
C63 C -0.0331(12) 0.2947(10) 0.2450(7) 0.043(3) Uani 1 1 d D U .
C64 C -0.0584(12) 0.3225(10) 0.1768(7) 0.046(4) Uani 1 1 d D U .
C65 C -0.0600(12) 0.4197(12) 0.1596(8) 0.041(3) Uani 1 1 d . U .
C66 C 0.0016(13) 0.2661(10) 0.1350(6) 0.047(4) Uani 1 1 d D U .
C67 C 0.0585(14) 0.1957(10) 0.1757(8) 0.064(4) Uani 1 1 d D U .
C68 C 0.0382(14) 0.2130(10) 0.2446(8) 0.069(5) Uani 1 1 d D U .
C69 C 0.1083(19) 0.1953(15) 0.3018(12) 0.072(5) Uani 1 1 d . U .
C70 C 0.2206(15) 0.1551(11) 0.2883(9) 0.069(5) Uani 1 1 d D U .
C71 C 0.3335(16) 0.1824(12) 0.3298(8) 0.072(5) Uani 1 1 d D U .
C72 C 0.4267(13) 0.1812(10) 0.2886(8) 0.057(4) Uani 1 1 d D U .
C73 C 0.3724(15) 0.1550(13) 0.2217(9) 0.069(5) Uani 1 1 d D U .
C74 C 0.414(2) 0.1927(13) 0.1663(12) 0.066(4) Uani 1 1 d . U .
C75 C 0.3444(15) 0.2125(12) 0.1104(9) 0.066(4) Uani 1 1 d D U .
C76 C 0.2128(15) 0.1941(11) 0.1081(9) 0.069(5) Uani 1 1 d D U .
C77 C 0.1626(14) 0.2669(12) 0.0669(8) 0.069(5) Uani 1 1 d D U .
C78 C 0.0568(18) 0.3129(13) 0.0797(8) 0.060(4) Uani 1 1 d . U .
C79 C 0.167(2) 0.1613(12) 0.1618(12) 0.072(5) Uani 1 1 d . U .
C80 C 0.2423(14) 0.1399(10) 0.2209(9) 0.068(5) Uani 1 1 d D U .
C81 C 0.7843(13) 0.7713(8) 0.2836(6) 0.026(3) Uani 1 1 d . . .
C82 C 0.6588(11) 0.8240(9) 0.3912(7) 0.028(3) Uani 1 1 d . . .
C83 C 0.4878(13) 0.9114(9) 0.3010(6) 0.029(3) Uani 1 1 d . . .
C84 C 0.7703(12) 0.9006(8) 0.1377(6) 0.025(3) Uani 1 1 d . . .
C85 C 0.8467(14) 0.9762(10) 0.1142(7) 0.034(3) Uani 1 1 d . . .
H85 H 0.8326 1.0414 0.1203 0.041 Uiso 1 1 calc R U .
C86 C 0.9424(13) 0.9573(11) 0.0822(7) 0.035(3) Uani 1 1 d . . .
H86 H 0.9924 1.0096 0.0664 0.042 Uiso 1 1 calc R U .
C87 C 0.9664(13) 0.8621(11) 0.0729(7) 0.036(3) Uani 1 1 d . . .
H87 H 1.0318 0.8492 0.0508 0.043 Uiso 1 1 calc R U .
C88 C 0.8909(13) 0.7857(10) 0.0971(7) 0.033(3) Uani 1 1 d . . .
H88 H 0.9067 0.7207 0.0921 0.040 Uiso 1 1 calc R U .
C89 C 0.7960(13) 0.8043(10) 0.1275(6) 0.030(3) Uani 1 1 d . . .
H89 H 0.7454 0.7516 0.1424 0.036 Uiso 1 1 calc R U .
C90 C 0.5149(12) 0.9070(8) 0.1152(6) 0.026(3) Uani 1 1 d . . .
C91 C 0.5203(13) 0.8672(10) 0.0523(7) 0.031(3) Uani 1 1 d . . .
H91 H 0.5942 0.8482 0.0425 0.037 Uiso 1 1 calc R U .
C92 C 0.4184(15) 0.8550(11) 0.0036(7) 0.041(4) Uani 1 1 d . . .
H92 H 0.4205 0.8258 -0.0387 0.049 Uiso 1 1 calc R U .
C93 C 0.3135(14) 0.8873(11) 0.0197(7) 0.041(4) Uani 1 1 d . . .
H93 H 0.2434 0.8795 -0.0128 0.049 Uiso 1 1 calc R U .
C94 C 0.3060(13) 0.9311(10) 0.0817(7) 0.035(3) Uani 1 1 d . . .
H94 H 0.2346 0.9552 0.0907 0.042 Uiso 1 1 calc R U .
C95 C 0.4094(13) 0.9371(9) 0.1292(7) 0.031(3) Uani 1 1 d . . .
H95 H 0.4066 0.9628 0.1724 0.037 Uiso 1 1 calc R U .
C96 C 0.6658(12) 1.0508(9) 0.1976(7) 0.031(3) Uani 1 1 d . . .
H96A H 0.6784 1.0855 0.1564 0.037 Uiso 1 1 calc R U .
H96B H 0.5923 1.0701 0.2128 0.037 Uiso 1 1 calc R U .
C97 C 0.7746(12) 1.0788(9) 0.2512(7) 0.029(3) Uani 1 1 d . . .
H97A H 0.7753 1.1468 0.2665 0.035 Uiso 1 1 calc R U .
H97B H 0.8500 1.0744 0.2322 0.035 Uiso 1 1 calc R U .
C98 C 0.9270(12) 0.9868(9) 0.3491(7) 0.030(3) Uani 1 1 d . . .
C99 C 0.9888(14) 0.9464(9) 0.3019(7) 0.035(3) Uani 1 1 d . . .
H99 H 0.9480 0.9289 0.2584 0.042 Uiso 1 1 calc R U .
C100 C 1.1103(13) 0.9318(11) 0.3189(8) 0.038(4) Uani 1 1 d . . .
H100 H 1.1522 0.9061 0.2867 0.046 Uiso 1 1 calc R U .
C101 C 1.1681(14) 0.9548(14) 0.3820(9) 0.050(5) Uani 1 1 d . . .
H101 H 1.2484 0.9406 0.3942 0.060 Uiso 1 1 calc R U .
C102 C 1.1145(15) 0.9960(15) 0.4256(9) 0.055(5) Uani 1 1 d . . .
H102 H 1.1585 1.0155 0.4680 0.066 Uiso 1 1 calc R U .
C103 C 0.9908(13) 1.0126(14) 0.4108(8) 0.044(4) Uani 1 1 d . . .
H103 H 0.9529 1.0413 0.4436 0.053 Uiso 1 1 calc R U .
C104 C 0.7316(13) 1.0777(10) 0.3887(7) 0.032(3) Uani 1 1 d . . .
C105 C 0.7995(13) 1.1680(10) 0.4023(7) 0.035(3) Uani 1 1 d . . .
H105 H 0.8651 1.1871 0.3786 0.042 Uiso 1 1 calc R U .
C106 C 0.7718(16) 1.2321(12) 0.4513(8) 0.047(4) Uani 1 1 d . . .
H106 H 0.8173 1.2942 0.4597 0.056 Uiso 1 1 calc R U .
C107 C 0.6779(15) 1.2028(11) 0.4864(7) 0.041(4) Uani 1 1 d . . .
H107 H 0.6599 1.2444 0.5201 0.049 Uiso 1 1 calc R U .
C108 C 0.6100(16) 1.1131(11) 0.4727(7) 0.040(4) Uani 1 1 d . . .
H108 H 0.5447 1.0939 0.4966 0.048 Uiso 1 1 calc R U .
C109 C 0.6364(12) 1.0502(11) 0.4238(6) 0.032(3) Uani 1 1 d . . .
H109 H 0.5891 0.9888 0.4147 0.038 Uiso 1 1 calc R U .
N N 0.3059(9) 0.4430(7) 0.2346(5) 0.019(2) Uani 1 1 d . . .
O1 O 0.8608(8) 0.7303(7) 0.2798(5) 0.033(2) Uani 1 1 d . . .
O2 O 0.6680(10) 0.8087(8) 0.4479(5) 0.042(3) Uani 1 1 d . . .
O3 O 0.4062(9) 0.9488(7) 0.3051(5) 0.034(2) Uani 1 1 d . . .
P1 P 0.6452(3) 0.9199(2) 0.18052(16) 0.0249(7) Uani 1 1 d . . .
P2 P 0.7685(3) 0.9970(2) 0.32375(16) 0.0252(7) Uani 1 1 d . . .
Sc1A Sc 0.2310(5) 0.5671(3) 0.2192(3) 0.0430(16) Uani 0.641(9) 1 d . . P
Sc1B Sc 0.2560(10) 0.5608(8) 0.2687(8) 0.066(4) Uani 0.359(9) 1 d . . P
Sc3A Sc 0.2384(6) 0.3403(3) 0.2946(2) 0.0435(15) Uani 0.641(9) 1 d . . P
Sc3B Sc 0.339(3) 0.3447(15) 0.3030(10) 0.155(10) Uani 0.359(9) 1 d . . P
Sc2A Sc 0.4719(4) 0.4564(3) 0.2040(2) 0.0317(13) Uani 0.641(9) 1 d . . P
Sc2B Sc 0.3197(17) 0.4166(13) 0.1350(7) 0.105(6) Uani 0.359(9) 1 d . . P
W W 0.63591(5) 0.84239(3) 0.29265(2) 0.02145(19) Uani 1 1 d . . .
C110 C 0.0884(13) 0.3508(6) 0.5577(7) 0.052(5) Uani 1 1 d D . .
S1 S 0.1429(5) 0.4580(6) 0.5593(2) 0.0759(18) Uani 1 1 d D . .
S2 S 0.0363(6) 0.2436(7) 0.5554(3) 0.098(2) Uani 1 1 d D . .

loop_
_atom_site_aniso_label
_atom_site_aniso_U_11
_atom_site_aniso_U_22
_atom_site_aniso_U_33
_atom_site_aniso_U_23
_atom_site_aniso_U_13
_atom_site_aniso_U_12
C1 0.045(4) 0.027(3) 0.038(3) 0.006(3) -0.007(3) 0.003(3)
C2 0.045(4) 0.027(3) 0.038(3) 0.006(3) -0.007(3) 0.003(3)
C3 0.041(7) 0.015(5) 0.041(6) -0.010(5) 0.005(6) -0.007(5)
C4 0.035(7) 0.024(6) 0.055(7) -0.017(6) 0.002(6) -0.002(5)
C5 0.024(6) 0.016(5) 0.061(7) -0.002(5) -0.007(6) 0.001(5)
C6 0.036(7) 0.011(5) 0.046(7) 0.005(5) -0.017(6) -0.008(5)
C7 0.074(9) 0.027(6) 0.046(7) 0.018(6) -0.015(7) -0.004(7)
C8 0.069(9) 0.042(7) 0.050(8) 0.029(6) 0.000(7) -0.008(7)
C9 0.041(7) 0.040(7) 0.030(6) 0.009(5) 0.008(6) -0.014(6)
C10 0.027(6) 0.019(5) 0.034(6) 0.000(5) 0.002(5) -0.007(5)
C11 0.022(6) 0.019(5) 0.041(6) 0.001(5) 0.007(5) -0.003(5)
C12 0.021(6) 0.023(6) 0.048(7) -0.003(5) -0.008(6) -0.002(5)
C13 0.020(6) 0.026(6) 0.032(6) 0.006(5) -0.013(5) -0.002(5)
C14 0.037(7) 0.039(7) 0.027(6) 0.007(5) -0.026(5) -0.014(6)
C15 0.071(9) 0.049(7) 0.028(6) -0.023(6) 0.005(6) -0.028(7)
C16 0.065(9) 0.055(8) 0.029(6) -0.005(6) -0.003(7) -0.006(7)
C17 0.063(9) 0.075(9) 0.026(6) -0.018(6) -0.006(7) 0.025(8)
C18 0.037(7) 0.040(7) 0.034(6) -0.020(5) 0.003(6) 0.007(6)
C19 0.028(6) 0.031(6) 0.041(7) -0.005(5) 0.001(6) 0.008(5)
C20 0.019(6) 0.029(6) 0.042(6) 0.000(5) -0.006(5) 0.009(5)
C21 0.031(6) 0.030(6) 0.048(7) 0.011(5) -0.005(6) 0.012(5)
C22 0.058(8) 0.045(7) 0.050(8) 0.019(6) -0.011(7) 0.022(7)
C23 0.061(9) 0.069(9) 0.052(8) 0.026(7) -0.013(7) 0.021(8)
C24 0.082(9) 0.062(8) 0.022(6) 0.022(6) -0.015(7) 0.017(8)
C25 0.064(9) 0.085(9) 0.010(5) 0.015(6) 0.003(6) 0.006(8)
C26 0.086(10) 0.055(8) 0.022(6) 0.022(6) -0.002(7) 0.000(8)
C27 0.062(9) 0.074(9) 0.042(7) 0.006(7) 0.020(7) 0.001(8)
C28 0.043(8) 0.067(8) 0.043(7) 0.004(7) 0.025(7) -0.007(7)
C29 0.031(6) 0.041(7) 0.040(7) 0.001(6) 0.008(6) -0.001(6)
C30 0.023(6) 0.046(7) 0.079(9) -0.001(7) 0.008(7) 0.004(6)
C31 0.026(7) 0.048(8) 0.080(9) -0.017(7) -0.005(7) 0.005(6)
C32 0.023(6) 0.029(6) 0.068(8) 0.002(6) -0.015(6) 0.008(5)
C33 0.028(7) 0.052(8) 0.066(8) 0.028(7) -0.022(7) 0.003(6)
C34 0.047(7) 0.046(7) 0.041(7) 0.023(6) -0.029(6) -0.009(6)
C35 0.053(8) 0.057(8) 0.023(6) 0.022(6) -0.017(6) -0.008(7)
C36 0.045(4) 0.027(3) 0.038(3) 0.006(3) -0.007(3) 0.003(3)
C37 0.049(8) 0.084(9) 0.027(6) 0.021(7) 0.007(6) 0.008(8)
C38 0.060(9) 0.080(9) 0.047(8) 0.008(7) 0.019(7) 0.001(8)
C39 0.062(8) 0.059(8) 0.037(7) 0.005(6) 0.025(7) 0.025(7)
C40 0.030(7) 0.041(7) 0.044(7) -0.002(6) 0.014(6) 0.009(6)
C41 0.024(6) 0.041(7) 0.053(7) -0.001(6) 0.013(6) 0.000(6)
C42 0.016(6) 0.044(7) 0.054(7) -0.001(6) -0.006(6) 0.006(5)
C43 0.017(6) 0.034(6) 0.046(7) 0.007(5) -0.009(6) 0.016(5)
C44 0.039(7) 0.056(8) 0.045(7) 0.011(6) -0.021(7) 0.022(6)
C45 0.038(8) 0.091(10) 0.039(7) 0.001(7) -0.024(7) 0.013(7)
C46 0.065(9) 0.075(9) 0.048(8) -0.004(7) -0.042(7) -0.003(8)
C47 0.056(8) 0.091(10) 0.018(6) 0.018(7) -0.019(6) -0.004(8)
C48 0.101(10) 0.067(9) 0.011(6) -0.007(6) -0.007(7) 0.019(8)
C49 0.087(10) 0.081(10) 0.033(7) -0.025(7) -0.003(8) -0.006(9)
C50 0.078(10) 0.078(9) 0.037(7) -0.033(7) -0.006(7) 0.026(8)
C51 0.058(8) 0.061(8) 0.036(7) -0.003(6) 0.026(7) 0.015(7)
C52 0.048(8) 0.059(8) 0.066(9) -0.009(7) 0.017(8) 0.018(7)
C53 0.057(9) 0.050(8) 0.091(10) -0.017(8) 0.003(8) 0.026(7)
C54 0.038(7) 0.048(8) 0.070(9) -0.001(7) -0.001(7) 0.026(6)
C55 0.045(4) 0.027(3) 0.038(3) 0.006(3) -0.007(3) 0.003(3)
C56 0.051(8) 0.052(8) 0.064(8) 0.030(7) -0.025(7) 0.016(7)
C57 0.052(8) 0.054(8) 0.043(7) 0.031(6) -0.016(7) 0.002(7)
C58 0.079(9) 0.049(8) 0.062(8) 0.045(7) -0.013(8) -0.008(8)
C59 0.068(9) 0.084(10) 0.050(8) 0.037(8) 0.012(8) -0.002(9)
C60 0.048(8) 0.083(10) 0.069(9) 0.039(8) 0.007(8) -0.010(8)
C61 0.027(6) 0.057(8) 0.050(7) 0.017(6) 0.014(6) -0.008(6)
C62 0.046(8) 0.096(10) 0.056(8) 0.016(8) 0.023(7) -0.024(8)
C63 0.019(6) 0.033(6) 0.074(8) 0.008(6) 0.011(6) -0.015(5)
C64 0.019(6) 0.051(7) 0.059(8) -0.010(7) -0.009(6) -0.011(6)
C65 0.017(6) 0.057(8) 0.041(7) 0.001(6) -0.011(6) -0.003(6)
C66 0.037(7) 0.037(7) 0.053(8) -0.012(6) -0.021(6) -0.015(6)
C67 0.053(8) 0.036(7) 0.089(10) 0.000(7) -0.006(8) -0.030(7)
C68 0.047(8) 0.044(8) 0.101(10) 0.025(8) -0.005(8) -0.032(7)
C69 0.058(9) 0.055(9) 0.099(10) 0.031(8) 0.023(9) -0.021(8)
C70 0.079(10) 0.020(6) 0.108(10) 0.024(7) 0.020(9) -0.007(7)
C71 0.095(10) 0.032(7) 0.088(10) 0.033(7) 0.001(9) 0.015(8)
C72 0.053(8) 0.022(6) 0.092(10) 0.021(7) -0.007(8) 0.015(6)
C73 0.071(9) 0.032(7) 0.103(11) -0.003(8) 0.003(9) 0.015(7)
C74 0.069(9) 0.037(8) 0.093(10) -0.029(7) -0.002(9) 0.023(7)
C75 0.079(10) 0.051(8) 0.068(9) -0.033(7) 0.011(9) 0.012(8)
C76 0.074(10) 0.051(8) 0.071(9) -0.038(7) -0.011(9) -0.012(8)
C77 0.080(10) 0.064(9) 0.047(8) -0.034(7) -0.006(8) -0.036(8)
C78 0.070(9) 0.048(8) 0.042(7) -0.014(6) -0.031(7) -0.022(7)
C79 0.076(10) 0.025(7) 0.102(10) -0.016(7) -0.006(9) -0.020(7)
C80 0.075(9) 0.009(6) 0.107(10) 0.000(7) -0.019(9) -0.004(6)
C81 0.033(7) 0.016(6) 0.025(6) 0.008(5) -0.010(6) 0.002(5)
C82 0.013(6) 0.026(6) 0.043(8) 0.000(5) -0.002(6) -0.001(5)
C83 0.033(8) 0.020(6) 0.028(7) 0.002(5) -0.010(6) -0.008(6)
C84 0.036(7) 0.013(5) 0.022(6) 0.005(4) -0.009(5) 0.002(5)
C85 0.045(9) 0.022(6) 0.032(7) 0.005(5) -0.005(7) 0.002(6)
C86 0.031(8) 0.042(8) 0.030(7) -0.005(6) 0.004(6) -0.010(6)
C87 0.029(7) 0.042(8) 0.031(7) -0.004(6) -0.009(6) -0.002(6)
C88 0.041(9) 0.025(7) 0.031(7) -0.004(5) -0.014(7) 0.015(6)
C89 0.031(8) 0.037(7) 0.023(6) 0.001(5) 0.000(6) 0.011(6)
C90 0.028(7) 0.015(6) 0.030(6) 0.006(5) -0.007(6) -0.004(5)
C91 0.035(8) 0.029(7) 0.028(7) 0.003(5) -0.003(6) 0.008(6)
C92 0.050(10) 0.039(8) 0.027(7) 0.008(6) -0.016(7) 0.007(7)
C93 0.042(9) 0.038(8) 0.035(8) 0.007(6) -0.019(7) 0.009(7)
C94 0.030(8) 0.036(8) 0.036(7) -0.009(6) -0.008(6) 0.007(6)
C95 0.035(8) 0.020(6) 0.035(7) 0.003(5) -0.014(6) 0.008(5)
C96 0.028(7) 0.027(7) 0.034(7) 0.005(5) -0.007(6) 0.006(5)
C97 0.028(7) 0.015(6) 0.041(7) -0.001(5) -0.004(6) -0.001(5)
C98 0.026(7) 0.022(6) 0.040(7) 0.008(5) 0.002(6) 0.000(5)
C99 0.043(9) 0.022(6) 0.039(8) 0.005(5) 0.001(7) 0.004(6)
C100 0.030(8) 0.031(7) 0.052(9) 0.015(6) 0.006(7) -0.005(6)
C101 0.022(7) 0.076(12) 0.053(10) 0.025(9) 0.004(8) 0.017(8)
C102 0.031(9) 0.076(12) 0.048(10) 0.023(9) -0.014(8) -0.009(9)
C103 0.024(7) 0.074(11) 0.033(8) 0.011(7) -0.001(6) 0.004(7)
C104 0.034(8) 0.030(7) 0.027(7) -0.001(5) -0.012(6) 0.007(6)
C105 0.031(8) 0.034(7) 0.034(7) 0.003(6) -0.004(6) -0.008(6)
C106 0.046(10) 0.038(8) 0.048(9) -0.011(7) -0.019(8) 0.007(7)
C107 0.052(10) 0.036(8) 0.032(7) -0.006(6) -0.014(7) 0.021(7)
C108 0.053(10) 0.044(8) 0.022(6) -0.001(6) -0.003(7) 0.013(7)
C109 0.026(7) 0.039(8) 0.027(7) -0.001(6) -0.004(6) 0.002(6)
N 0.023(5) 0.014(5) 0.020(5) 0.005(4) -0.002(4) 0.007(4)
O1 0.022(5) 0.030(5) 0.046(6) 0.002(4) -0.007(4) 0.006(4)
O2 0.049(7) 0.054(7) 0.020(5) 0.002(4) -0.003(4) 0.003(5)
O3 0.026(5) 0.023(5) 0.053(6) -0.002(4) -0.003(5) 0.007(4)
P1 0.0281(17) 0.0135(14) 0.0294(16) 0.0033(12) -0.0067(14) -0.0002(12)
P2 0.0247(17) 0.0169(14) 0.0292(16) -0.0005(12) -0.0056(14) -0.0050(12)
Sc1A 0.034(3) 0.027(2) 0.071(4) 0.018(2) 0.010(3) 0.0079(19)
Sc1B 0.055(7) 0.051(6) 0.085(10) -0.018(6) -0.020(6) 0.015(5)
Sc3A 0.066(4) 0.027(2) 0.034(2) 0.0109(18) 0.006(2) -0.009(2)
Sc3B 0.21(3) 0.122(15) 0.121(15) 0.081(12) -0.051(16) 0.041(16)
Sc2A 0.024(2) 0.034(2) 0.034(2) -0.0008(16) 0.0004(17) -0.0035(17)
Sc2B 0.120(14) 0.122(13) 0.068(8) -0.038(8) 0.029(8) -0.019(10)
W 0.0220(3) 0.0139(3) 0.0252(3) 0.00204(17) -0.00460(19) -0.00168(17)
C110 0.016(7) 0.125(17) 0.015(6) -0.013(8) -0.004(6) 0.010(9)
S1 0.046(3) 0.145(6) 0.037(2) -0.006(3) 0.002(2) 0.019(3)
S2 0.069(4) 0.157(7) 0.062(3) 0.002(4) -0.022(3) 0.021(4)

loop_
_atom_type_symbol
_atom_type_description
_atom_type_scat_dispersion_real
_atom_type_scat_dispersion_imag
_atom_type_scat_source
C C 0.0051 0.0024 'International Tables Vol C Tables 4.2.6.8 and 6.1.1.4'
H H 0.0000 0.0000 'International Tables Vol C Tables 4.2.6.8 and 6.1.1.4'
N N 0.0096 0.0048 'International Tables Vol C Tables 4.2.6.8 and 6.1.1.4'
O O 0.0160 0.0088 'International Tables Vol C Tables 4.2.6.8 and 6.1.1.4'
P P 0.1330 0.1305 'International Tables Vol C Tables 4.2.6.8 and 6.1.1.4'
S S 0.1599 0.1700 'International Tables Vol C Tables 4.2.6.8 and 6.1.1.4'
Sc Sc 0.3019 0.5018 'International Tables Vol C Tables 4.2.6.8 and 6.1.1.4'
W W -1.7336 8.8620 'International Tables Vol C Tables 4.2.6.8 and 6.1.1.4'

loop_
_geom_angle_atom_site_label_1
_geom_angle_atom_site_label_2
_geom_angle_atom_site_label_3
_geom_angle
C10 C1 C6 113.6(12)
C10 C1 C2 114.6(12)
C6 C1 C2 113.7(14)
C10 C1 W 119.8(10)
C6 C1 W 117.9(10)
C2 C1 W 69.9(7)
C13 C2 C3 107.4(12)
C13 C2 C1 118.0(14)
C3 C2 C1 116.6(13)
C13 C2 W 121.1(10)
C3 C2 W 118.8(10)
C1 C2 W 71.7(8)
C4 C3 C2 125.5(14)
C4 C3 C15 121.0(14)
C2 C3 C15 108.0(13)
C4 C3 Sc1B 58.2(7)
C2 C3 Sc1B 104.6(9)
C15 C3 Sc1B 87.9(8)
C18 C4 C3 114.1(14)
C18 C4 C5 118.6(12)
C3 C4 C5 117.1(14)
C18 C4 Sc1B 68.2(9)
C3 C4 Sc1B 89.8(9)
C5 C4 Sc1B 80.3(9)
C18 C4 Sc1A 79.0(8)
C3 C4 Sc1A 101.1(9)
C5 C4 Sc1A 60.2(7)
Sc1B C4 Sc1A 20.3(4)
C6 C5 C4 119.4(11)
C6 C5 C21 109.3(9)
C4 C5 C21 121.5(11)
C6 C5 Sc1A 85.9(7)
C4 C5 Sc1A 88.6(8)
C21 C5 Sc1A 63.8(7)
C6 C5 Sc1B 95.4(8)
C4 C5 Sc1B 64.9(8)
C21 C5 Sc1B 81.0(8)
Sc1A C5 Sc1B 23.9(3)
C7 C6 C5 108.1(9)
C7 C6 C1 121.3(12)
C5 C6 C1 126.6(11)
C7 C6 Sc1A 74.2(7)
C5 C6 Sc1A 62.2(6)
C1 C6 Sc1A 111.5(8)
C8 C7 C6 120.9(14)
C8 C7 C22 124.1(13)
C6 C7 C22 108.1(10)
C8 C7 Sc1A 105.3(10)
C6 C7 Sc1A 75.4(7)
C22 C7 Sc1A 61.4(7)
C7 C8 C9 120.8(16)
C7 C8 C26 116.3(17)
C9 C8 C26 114.7(17)
C8 C9 C10 121.3(14)
C8 C9 C28 126.2(13)
C10 C9 C28 106.8(9)
C8 C9 Sc2A 110.5(10)
C10 C9 Sc2A 74.4(6)
C28 C9 Sc2A 59.1(7)
C1 C10 C11 125.5(11)
C1 C10 C9 121.1(11)
C11 C10 C9 108.0(9)
C1 C10 Sc2A 112.6(9)
C11 C10 Sc2A 56.3(6)
C9 C10 Sc2A 76.0(6)
C12 C11 C10 120.1(11)
C12 C11 C29 120.7(10)
C10 C11 C29 110.0(9)
C12 C11 Sc2A 83.3(7)
C10 C11 Sc2A 92.8(7)
C29 C11 Sc2A 63.8(7)
C13 C12 C11 117.5(11)
C13 C12 C32 118.6(14)
C11 C12 C32 116.9(13)
C13 C12 Sc2A 107.0(8)
C11 C12 Sc2A 63.4(6)
C32 C12 Sc2A 74.7(7)
C14 C13 C12 118.4(13)
C14 C13 C2 111.6(14)
C12 C13 C2 123.5(12)
C34 C14 C13 124.3(16)
C34 C14 C15 120.2(13)
C13 C14 C15 106.2(12)
C16 C15 C3 125.3(18)
C16 C15 C14 118.8(16)
C3 C15 C14 105.7(13)
C17 C16 C15 111.4(18)
C17 C16 C36 121.4(17)
C15 C16 C36 120.2(19)
C16 C17 C18 128.1(19)
C16 C17 C39 119.8(17)
C18 C17 C39 105.2(13)
C16 C17 Sc1B 95.4(13)
C18 C17 Sc1B 58.3(8)
C39 C17 Sc1B 90.0(9)
C4 C18 C19 121.6(14)
C4 C18 C17 119.6(15)
C19 C18 C17 108.2(14)
C4 C18 Sc1B 75.0(9)
C19 C18 Sc1B 77.2(9)
C17 C18 Sc1B 85.9(10)
C4 C18 Sc1A 72.0(8)
C19 C18 Sc1A 66.6(8)
C17 C18 Sc1A 102.3(9)
Sc1B C18 Sc1A 17.5(4)
C18 C19 C40 111.1(13)
C18 C19 C20 120.5(13)
C40 C19 C20 119.6(12)
C18 C19 Sc1B 66.0(9)
C40 C19 Sc1B 92.7(9)
C20 C19 Sc1B 81.9(10)
C18 C19 Sc1A 83.5(9)
C40 C19 Sc1A 99.8(9)
C20 C19 Sc1A 59.9(8)
Sc1B C19 Sc1A 22.4(4)
C43 C20 C19 115.9(12)
C43 C20 C21 116.0(13)
C19 C20 C21 118.5(11)
C43 C20 Sc1A 84.7(8)
C19 C20 Sc1A 86.9(8)
C21 C20 Sc1A 67.5(8)
C43 C20 Sc1B 98.6(8)
C19 C20 Sc1B 64.2(8)
C21 C20 Sc1B 77.6(8)
Sc1A C20 Sc1B 23.1(3)
C22 C21 C5 106.8(10)
C22 C21 C20 120.4(12)
C5 C21 C20 119.1(11)
C22 C21 Sc1A 78.5(8)
C5 C21 Sc1A 79.8(7)
C20 C21 Sc1A 74.6(8)
C22 C21 Sc1B 98.5(9)
C5 C21 Sc1B 66.6(7)
C20 C21 Sc1B 70.2(8)
Sc1A C21 Sc1B 21.3(3)
C23 C22 C21 121.1(15)
C23 C22 C7 120.4(15)
C21 C22 C7 107.7(10)
C23 C22 Sc1A 86.0(10)
C21 C22 Sc1A 64.9(7)
C7 C22 Sc1A 85.5(8)
C44 C23 C22 119(2)
C44 C23 C24 118.7(19)
C22 C23 C24 116.4(17)
C44 C23 Sc1A 80.0(10)
C22 C23 Sc1A 63.2(9)
C24 C23 Sc1A 103.8(10)
C26 C24 C47 108.2(11)
C26 C24 C23 122.1(14)
C47 C24 C23 119.7(15)
C27 C25 C26 124.1(15)
C27 C25 C48 118.1(15)
C26 C25 C48 108.1(11)
C27 C25 Sc2B 73.6(10)
C26 C25 Sc2B 96.3(10)
C48 C25 Sc2B 69.7(9)
C24 C26 C25 109.1(11)
C24 C26 C8 119.9(15)
C25 C26 C8 119.6(14)
C24 C26 Sc2B 84.6(8)
C25 C26 Sc2B 53.6(7)
C8 C26 Sc2B 96.8(9)
C28 C27 C25 116.1(18)
C28 C27 C51 116.2(17)
C25 C27 C51 122.9(17)
C28 C27 Sc2B 102.9(12)
C25 C27 Sc2B 71.0(11)
C51 C27 Sc2B 76.6(12)
C28 C27 Sc2A 61.7(9)
C25 C27 Sc2A 109.5(12)
C51 C27 Sc2A 77.2(10)
Sc2B C27 Sc2A 47.3(5)
C27 C28 C29 122.7(14)
C27 C28 C9 118.4(14)
C29 C28 C9 108.7(10)
C27 C28 Sc2A 87.9(10)
C29 C28 Sc2A 61.0(8)
C9 C28 Sc2A 89.3(8)
C30 C29 C11 121.5(11)
C30 C29 C28 121.6(12)
C11 C29 C28 106.3(9)
C30 C29 Sc2A 76.2(9)
C11 C29 Sc2A 78.9(8)
C28 C29 Sc2A 82.7(9)
C29 C30 C31 118.5(14)
C29 C30 C52 116.9(13)
C31 C30 C52 108.6(10)
C29 C30 Sc2A 66.0(9)
C31 C30 Sc2A 80.0(10)
C52 C30 Sc2A 84.6(10)
C32 C31 C30 119.9(14)
C32 C31 C54 122.4(14)
C30 C31 C54 107.6(10)
C32 C31 Sc2A 79.8(9)
C30 C31 Sc2A 64.9(9)
C54 C31 Sc2A 94.0(9)
C31 C32 C33 109.8(13)
C31 C32 C12 122.3(15)
C33 C32 C12 121.1(15)
C31 C32 Sc2A 68.1(8)
C33 C32 Sc2A 106.7(9)
C12 C32 Sc2A 72.6(7)
C32 C33 C34 118.4(12)
C32 C33 C56 127.0(14)
C34 C33 C56 105.9(10)
C14 C34 C35 120.7(14)
C14 C34 C33 119.2(13)
C35 C34 C33 110.3(10)
C34 C35 C57 108.5(10)
C34 C35 C36 119.6(12)
C57 C35 C36 121.3(12)
C34 C35 Sc3B 95.3(10)
C57 C35 Sc3B 57.0(8)
C36 C35 Sc3B 85.7(10)
C16 C36 C37 122.0(14)
C16 C36 C35 120.4(14)
C37 C36 C35 109.9(12)
C59 C37 C38 110.6(11)
C59 C37 C36 128.4(15)
C38 C37 C36 113.2(13)
C59 C37 Sc3A 61.6(8)
C38 C37 Sc3A 82.1(9)
C36 C37 Sc3A 98.9(10)
C59 C37 Sc3B 63.6(10)
C38 C37 Sc3B 103.0(11)
C36 C37 Sc3B 81.0(11)
Sc3A C37 Sc3B 23.4(5)
C39 C38 C62 118.0(15)
C39 C38 C37 128.6(16)
C62 C38 C37 105.9(11)
C39 C38 Sc3A 108.9(12)
C62 C38 Sc3A 64.1(9)
C37 C38 Sc3A 67.0(9)
C38 C39 C40 126.2(16)
C38 C39 C17 114.9(16)
C40 C39 C17 105.3(13)
C41 C40 C19 123.8(14)
C41 C40 C39 117.9(14)
C19 C40 C39 109.8(13)
C41 C40 Sc1B 100.5(10)
C19 C40 Sc1B 56.3(8)
C39 C40 Sc1B 83.7(10)
C42 C41 C40 116.4(13)
C42 C41 C61 118.1(15)
C40 C41 C61 117.3(14)
C41 C42 C43 121.4(13)
C41 C42 C65 120.7(14)
C43 C42 C65 109.1(14)
C20 C43 C42 122.9(13)
C20 C43 C44 118.1(14)
C42 C43 C44 110.8(14)
C20 C43 Sc1A 61.9(7)
C42 C43 Sc1A 101.1(8)
C44 C43 Sc1A 80.7(8)
C23 C44 C43 125.0(16)
C23 C44 C45 123.1(19)
C43 C44 C45 102.1(14)
C23 C44 Sc1A 71.8(9)
C43 C44 Sc1A 68.0(7)
C45 C44 Sc1A 103.8(8)
C46 C45 C65 124(2)
C46 C45 C44 116.6(18)
C65 C45 C44 109.5(17)
C45 C46 C78 116(2)
C45 C46 C47 119.8(19)
C78 C46 C47 118(2)
C24 C47 C46 121.8(16)
C24 C47 C48 107.8(10)
C46 C47 C48 121.3(16)
C24 C47 Sc2B 89.0(8)
C46 C47 Sc2B 93.5(10)
C48 C47 Sc2B 56.1(8)
C49 C48 C25 122.9(15)
C49 C48 C47 119.3(15)
C25 C48 C47 106.7(10)
C49 C48 Sc2B 73.9(10)
C25 C48 Sc2B 73.1(9)
C47 C48 Sc2B 91.3(10)
C48 C49 C77 123.4(16)
C48 C49 C50 121.5(15)
C77 C49 C50 106.6(11)
C48 C49 Sc2B 71.5(10)
C77 C49 Sc2B 94.3(11)
C50 C49 Sc2B 76.7(11)
C75 C50 C49 109.8(12)
C75 C50 C51 120.8(14)
C49 C50 C51 117.8(15)
C75 C50 Sc2B 96.8(11)
C49 C50 Sc2B 67.5(10)
C51 C50 Sc2B 72.7(10)
C27 C51 C52 123.8(16)
C27 C51 C50 116.6(17)
C52 C51 C50 111.6(14)
C27 C51 Sc2B 68.4(12)
C52 C51 Sc2B 104.2(11)
C50 C51 Sc2B 70.4(10)
C27 C51 Sc2A 72.9(10)
C52 C51 Sc2A 66.2(9)
C50 C51 Sc2A 107.7(10)
Sc2B C51 Sc2A 46.0(5)
C53 C52 C51 122.9(15)
C53 C52 C30 107.0(10)
C51 C52 C30 118.7(14)
C53 C52 Sc2A 91.5(10)
C51 C52 Sc2A 83.1(11)
C30 C52 Sc2A 61.0(9)
C52 C53 C54 109.4(11)
C52 C53 C74 122.6(15)
C54 C53 C74 120.1(16)
C55 C54 C53 123.8(14)
C55 C54 C31 119.9(13)
C53 C54 C31 107.2(10)
C56 C55 C54 121.1(14)
C56 C55 C72 121.1(16)
C54 C55 C72 113.3(13)
C56 C55 Sc3B 71.5(11)
C54 C55 Sc3B 106.9(10)
C72 C55 Sc3B 72.8(10)
C55 C56 C33 118.4(14)
C55 C56 C57 121.2(14)
C33 C56 C57 109.0(10)
C55 C56 Sc3B 80.2(12)
C33 C56 Sc3B 96.4(9)
C57 C56 Sc3B 61.1(9)
C58 C57 C35 119.7(16)
C58 C57 C56 125.2(16)
C35 C57 C56 106.3(10)
C58 C57 Sc3B 68.7(11)
C35 C57 Sc3B 90.2(10)
C56 C57 Sc3B 83.9(11)
C59 C58 C57 124.8(19)
C59 C58 C71 115.7(17)
C57 C58 C71 110.7(19)
C59 C58 Sc3B 88.5(13)
C57 C58 Sc3B 74.7(11)
C71 C58 Sc3B 76.3(12)
C59 C58 Sc3A 65.0(9)
C57 C58 Sc3A 98.6(9)
C71 C58 Sc3A 77.8(9)
Sc3B C58 Sc3A 26.6(8)
C58 C59 C37 115.5(15)
C58 C59 C60 125.9(17)
C37 C59 C60 107.2(11)
C58 C59 Sc3A 82.5(11)
C37 C59 Sc3A 85.3(9)
C60 C59 Sc3A 69.3(9)
C58 C59 Sc3B 59.1(10)
C37 C59 Sc3B 86.2(11)
C60 C59 Sc3B 93.9(12)
Sc3A C59 Sc3B 26.2(5)
C69 C60 C59 120.7(18)
C69 C60 C62 120.4(17)
C59 C60 C62 106.4(11)
C69 C60 Sc3A 78.1(11)
C59 C60 Sc3A 73.2(10)
C62 C60 Sc3A 83.1(10)
C63 C61 C41 122.5(14)
C63 C61 C62 107.0(15)
C41 C61 C62 122.3(15)
C38 C62 C60 109.7(11)
C38 C62 C61 117.8(15)
C60 C62 C61 124.8(15)
C38 C62 Sc3A 85.2(9)
C60 C62 Sc3A 61.8(9)
C61 C62 Sc3A 95.3(10)
C61 C63 C64 116.9(12)
C61 C63 C68 128.1(13)
C64 C63 C68 106.2(10)
C65 C64 C66 115.0(13)
C65 C64 C63 121.7(12)
C66 C64 C63 110.0(10)
C45 C65 C64 124.3(17)
C45 C65 C42 108.4(15)
C64 C65 C42 119.8(13)
C64 C66 C67 108.0(10)
C64 C66 C78 119.5(13)
C67 C66 C78 122.1(15)
C79 C67 C66 121.9(16)
C79 C67 C68 121.0(15)
C66 C67 C68 107.5(11)
C69 C68 C67 128.4(17)
C69 C68 C63 117.6(17)
C67 C68 C63 108.1(10)
C69 C68 Sc3A 58.9(9)
C67 C68 Sc3A 102.5(9)
C63 C68 Sc3A 87.7(8)
C68 C69 C60 121(2)
C68 C69 C70 111(2)
C60 C69 C70 117.1(19)
C68 C69 Sc3A 91.7(11)
C60 C69 Sc3A 67.6(11)
C70 C69 Sc3A 79.6(9)
C71 C70 C80 109.2(11)
C71 C70 C69 120.8(17)
C80 C70 C69 120.5(16)
C71 C70 Sc3A 76.5(9)
C80 C70 Sc3A 100.5(9)
C69 C70 Sc3A 65.1(9)
C71 C70 Sc3B 56.0(9)
C80 C70 Sc3B 95.7(10)
C69 C70 Sc3B 87.5(12)
Sc3A C70 Sc3B 23.6(6)
C70 C71 C72 107.2(11)
C70 C71 C58 119.7(16)
C72 C71 C58 124.4(16)
C70 C71 Sc3B 93.3(11)
C72 C71 Sc3B 85.0(12)
C58 C71 Sc3B 65.2(10)
C70 C71 Sc3A 71.5(9)
C72 C71 Sc3A 103.2(9)
C58 C71 Sc3A 68.4(9)
Sc3B C71 Sc3A 25.2(7)
C73 C72 C71 109.0(11)
C73 C72 C55 122.5(14)
C71 C72 C55 116.9(15)
C73 C72 Sc3B 99.6(10)
C71 C72 Sc3B 62.0(10)
C55 C72 Sc3B 75.2(11)
C74 C73 C72 124.5(16)
C74 C73 C80 117.1(17)
C72 C73 C80 107.7(11)
C75 C74 C73 125(2)
C75 C74 C53 114(2)
C73 C74 C53 114.7(17)
C74 C75 C50 127.0(17)
C74 C75 C76 118.1(17)
C50 C75 C76 107.0(11)
C79 C76 C77 122.8(18)
C79 C76 C75 119.3(17)
C77 C76 C75 106.7(11)
C49 C77 C76 109.7(12)
C49 C77 C78 117.8(15)
C76 C77 C78 123.9(15)
C49 C77 Sc2B 54.7(9)
C76 C77 Sc2B 92.8(9)
C78 C77 Sc2B 91.4(10)
C46 C78 C77 120.4(19)
C46 C78 C66 121(2)
C77 C78 C66 110.9(15)
C76 C79 C80 122(2)
C76 C79 C67 117.7(19)
C80 C79 C67 112(2)
C79 C80 C70 126.4(18)
C79 C80 C73 118.4(17)
C70 C80 C73 106.8(11)
O1 C81 W 177.2(11)
O2 C82 W 176.3(11)
O3 C83 W 179.5(12)
C85 C84 C89 117.2(14)
C85 C84 P1 123.5(10)
C89 C84 P1 119.3(10)
C86 C85 C84 121.1(13)
C86 C85 H85 119.4
C84 C85 H85 119.4
C85 C86 C87 120.8(14)
C85 C86 H86 119.6
C87 C86 H86 119.6
C86 C87 C88 118.5(15)
C86 C87 H87 120.8
C88 C87 H87 120.8
C89 C88 C87 120.6(13)
C89 C88 H88 119.7
C87 C88 H88 119.7
C88 C89 C84 121.8(13)
C88 C89 H89 119.1
C84 C89 H89 119.1
C95 C90 C91 120.0(12)
C95 C90 P1 118.3(10)
C91 C90 P1 121.7(11)
C90 C91 C92 120.8(14)
C90 C91 H91 119.6
C92 C91 H91 119.6
C93 C92 C91 117.2(14)
C93 C92 H92 121.4
C91 C92 H92 121.4
C92 C93 C94 123.4(13)
C92 C93 H93 118.3
C94 C93 H93 118.3
C95 C94 C93 116.4(14)
C95 C94 H94 121.8
C93 C94 H94 121.8
C90 C95 C94 121.9(13)
C90 C95 H95 119.0
C94 C95 H95 119.0
C97 C96 P1 110.2(9)
C97 C96 H96A 109.6
P1 C96 H96A 109.6
C97 C96 H96B 109.6
P1 C96 H96B 109.6
H96A C96 H96B 108.1
C96 C97 P2 110.7(9)
C96 C97 H97A 109.5
P2 C97 H97A 109.5
C96 C97 H97B 109.5
P2 C97 H97B 109.5
H97A C97 H97B 108.1
C103 C98 C99 117.5(13)
C103 C98 P2 125.5(12)
C99 C98 P2 117.0(10)
C100 C99 C98 120.3(14)
C100 C99 H99 119.9
C98 C99 H99 119.9
C101 C100 C99 119.8(16)
C101 C100 H100 120.1
C99 C100 H100 120.1
C102 C101 C100 120.9(15)
C102 C101 H101 119.5
C100 C101 H101 119.5
C101 C102 C103 121.4(16)
C101 C102 H102 119.3
C103 C102 H102 119.3
C98 C103 C102 119.9(17)
C98 C103 H103 120.1
C102 C103 H103 120.1
C109 C104 C105 119.4(13)
C109 C104 P2 121.1(10)
C105 C104 P2 119.5(12)
C104 C105 C106 120.6(15)
C104 C105 H105 119.7
C106 C105 H105 119.7
C107 C106 C105 119.2(14)
C107 C106 H106 120.4
C105 C106 H106 120.4
C106 C107 C108 120.1(14)
C106 C107 H107 120.0
C108 C107 H107 120.0
C107 C108 C109 120.8(16)
C107 C108 H108 119.6
C109 C108 H108 119.6
C104 C109 C108 119.9(14)
C104 C109 H109 120.0
C108 C109 H109 120.0
Sc1B N Sc3B 114.4(10)
Sc1B N Sc1A 29.5(4)
Sc3B N Sc1A 142.2(10)
Sc1B N Sc3A 102.4(7)
Sc3B N Sc3A 32.3(9)
Sc1A N Sc3A 120.8(6)
Sc1B N Sc2A 116.4(6)
Sc3B N Sc2A 96.4(10)
Sc1A N Sc2A 110.3(5)
Sc3A N Sc2A 127.0(5)
Sc1B N Sc2B 124.3(9)
Sc3B N Sc2B 121.3(11)
Sc1A N Sc2B 95.6(7)
Sc3A N Sc2B 123.4(7)
Sc2A N Sc2B 60.3(6)
C84 P1 C90 104.2(6)
C84 P1 C96 104.1(6)
C90 P1 C96 101.3(6)
C84 P1 W 117.6(4)
C90 P1 W 121.6(4)
C96 P1 W 105.5(5)
C98 P2 C104 103.6(6)
C98 P2 C97 101.8(6)
C104 P2 C97 102.4(6)
C98 P2 W 115.9(4)
C104 P2 W 119.4(5)
C97 P2 W 111.7(4)
Sc1B Sc1A N 71.3(7)
Sc1B Sc1A C21 106.9(8)
N Sc1A C21 171.8(5)
Sc1B Sc1A C20 94.3(8)
N Sc1A C20 149.1(5)
C21 Sc1A C20 37.8(5)
Sc1B Sc1A C22 140.0(8)
N Sc1A C22 141.7(6)
C21 Sc1A C22 36.6(4)
C20 Sc1A C22 65.3(5)
Sc1B Sc1A C5 82.2(8)
N Sc1A C5 136.1(5)
C21 Sc1A C5 36.4(3)
C20 Sc1A C5 64.5(4)
C22 Sc1A C5 58.2(5)
Sc1B Sc1A C43 113.0(9)
N Sc1A C43 127.2(5)
C21 Sc1A C43 60.9(4)
C20 Sc1A C43 33.4(5)
C22 Sc1A C43 69.0(5)
C5 Sc1A C43 95.0(4)
Sc1B Sc1A C19 61.7(8)
N Sc1A C19 122.4(5)
C21 Sc1A C19 61.3(5)
C20 Sc1A C19 33.2(5)
C22 Sc1A C19 95.7(5)
C5 Sc1A C19 68.7(5)
C43 Sc1A C19 55.6(5)
Sc1B Sc1A C23 165.0(9)
N Sc1A C23 123.0(6)
C21 Sc1A C23 59.6(6)
C20 Sc1A C23 71.0(6)
C22 Sc1A C23 30.8(6)
C5 Sc1A C23 88.4(6)
C43 Sc1A C23 55.9(6)
C19 Sc1A C23 103.9(6)
Sc1B Sc1A C7 125.5(9)
N Sc1A C7 117.5(5)
C21 Sc1A C7 56.5(4)
C20 Sc1A C7 93.2(5)
C22 Sc1A C7 33.1(3)
C5 Sc1A C7 53.5(4)
C43 Sc1A C7 102.1(5)
C19 Sc1A C7 116.2(5)
C23 Sc1A C7 54.8(5)
Sc1B Sc1A C6 95.3(8)
N Sc1A C6 115.7(4)
C21 Sc1A C6 56.2(4)
C20 Sc1A C6 92.2(5)
C22 Sc1A C6 54.4(4)
C5 Sc1A C6 31.9(3)
C43 Sc1A C6 116.1(4)
C19 Sc1A C6 100.5(4)
C23 Sc1A C6 82.6(5)
C7 Sc1A C6 30.4(3)
Sc1B Sc1A C44 143.7(9)
N Sc1A C44 119.9(5)
C21 Sc1A C44 66.5(5)
C20 Sc1A C44 57.7(5)
C22 Sc1A C44 53.0(5)
C5 Sc1A C44 102.3(5)
C43 Sc1A C44 31.3(5)
C19 Sc1A C44 86.1(5)
C23 Sc1A C44 28.3(6)
C7 Sc1A C44 82.3(5)
C6 Sc1A C44 107.4(5)
Sc1A Sc1B N 79.3(8)
Sc1A Sc1B C18 122.0(10)
N Sc1B C18 157.8(10)
Sc1A Sc1B C4 108.4(10)
N Sc1B C4 148.7(8)
C18 Sc1B C4 36.8(6)
Sc1A Sc1B C19 95.9(8)
N Sc1B C19 145.7(7)
C18 Sc1B C19 36.8(5)
C4 Sc1B C19 65.2(6)
Sc1A Sc1B C5 73.9(8)
N Sc1B C5 135.8(9)
C18 Sc1B C5 62.9(6)
C4 Sc1B C5 34.8(5)
C19 Sc1B C5 72.5(5)
Sc1A Sc1B C17 153.8(10)
N Sc1B C17 122.0(8)
C18 Sc1B C17 35.8(6)
C4 Sc1B C17 62.4(7)
C19 Sc1B C17 57.9(6)
C5 Sc1B C17 95.5(7)
Sc1A Sc1B C20 62.6(7)
N Sc1B C20 133.2(7)
C18 Sc1B C20 62.8(6)
C4 Sc1B C20 73.5(6)
C19 Sc1B C20 33.9(5)
C5 Sc1B C20 59.4(5)
C17 Sc1B C20 91.3(7)
Sc1A Sc1B C21 51.8(7)
N Sc1B C21 130.4(8)
C18 Sc1B C21 71.6(6)
C4 Sc1B C21 60.6(6)
C19 Sc1B C21 59.3(5)
C5 Sc1B C21 32.5(3)
C17 Sc1B C21 107.2(6)
C20 Sc1B C21 32.2(4)
Sc1A Sc1B C3 123.6(11)
N Sc1B C3 118.3(7)
C18 Sc1B C3 57.4(6)
C4 Sc1B C3 32.1(5)
C19 Sc1B C3 92.9(6)
C5 Sc1B C3 56.2(5)
C17 Sc1B C3 62.8(6)
C20 Sc1B C3 105.6(6)
C21 Sc1B C3 87.9(5)
Sc1A Sc1B C40 104.9(8)
N Sc1B C40 117.1(7)
C18 Sc1B C40 55.1(6)
C4 Sc1B C40 90.8(7)
C19 Sc1B C40 31.0(5)
C5 Sc1B C40 103.5(6)
C17 Sc1B C40 53.5(6)
C20 Sc1B C40 55.2(5)
C21 Sc1B C40 86.3(5)
C3 Sc1B C40 110.4(7)
Sc1A Sc1B Sc3A 106.3(7)
N Sc1B Sc3A 39.7(4)
C18 Sc1B Sc3A 120.6(8)
C4 Sc1B Sc3A 145.2(8)
C19 Sc1B Sc3A 113.1(6)
C5 Sc1B Sc3A 174.1(6)
C17 Sc1B Sc3A 86.7(6)
C20 Sc1B Sc3A 126.0(5)
C21 Sc1B Sc3A 151.4(5)
C3 Sc1B Sc3A 120.7(6)
C40 Sc1B Sc3A 82.2(5)
Sc3B Sc3A N 71.8(9)
Sc3B Sc3A C60 123.8(11)
N Sc3A C60 162.7(6)
Sc3B Sc3A C59 89.2(12)
N Sc3A C59 149.6(6)
C60 Sc3A C59 37.6(4)
Sc3B Sc3A C69 123.4(13)
N Sc3A C69 146.9(7)
C60 Sc3A C69 34.2(7)
C59 Sc3A C69 63.5(7)
Sc3B Sc3A C58 60.2(11)
N Sc3A C58 131.3(6)
C60 Sc3A C58 63.6(6)
C59 Sc3A C58 32.5(7)
C69 Sc3A C58 74.4(7)
Sc3B Sc3A C62 142.9(13)
N Sc3A C62 128.0(6)
C60 Sc3A C62 35.1(4)
C59 Sc3A C62 57.9(5)
C69 Sc3A C62 60.0(8)
C58 Sc3A C62 90.2(7)
Sc3B Sc3A C70 90.3(12)
N Sc3A C70 131.5(5)
C60 Sc3A C70 60.9(6)
C59 Sc3A C70 70.0(6)
C69 Sc3A C70 35.3(7)
C58 Sc3A C70 59.9(6)
C62 Sc3A C70 93.5(6)
Sc3B Sc3A C37 89.9(14)
N Sc3A C37 120.9(5)
C60 Sc3A C37 56.8(5)
C59 Sc3A C37 33.1(4)
C69 Sc3A C37 90.2(7)
C58 Sc3A C37 54.9(7)
C62 Sc3A C37 53.3(4)
C70 Sc3A C37 103.1(6)
Sc3B Sc3A C71 62.2(11)
N Sc3A C71 125.6(6)
C60 Sc3A C71 71.6(6)
C59 Sc3A C71 58.3(6)
C69 Sc3A C71 61.4(7)
C58 Sc3A C71 33.7(7)
C62 Sc3A C71 106.3(6)
C70 Sc3A C71 32.0(3)
C37 Sc3A C71 87.5(5)
Sc3B Sc3A C68 140.0(14)
N Sc3A C68 119.2(5)
C60 Sc3A C68 55.4(5)
C59 Sc3A C68 90.7(5)
C69 Sc3A C68 29.4(6)
C58 Sc3A C68 103.5(5)
C62 Sc3A C68 64.0(5)
C70 Sc3A C68 52.6(5)
C37 Sc3A C68 110.7(5)
C71 Sc3A C68 84.2(5)
Sc3B Sc3A C38 117.1(14)
N Sc3A C38 113.3(5)
C60 Sc3A C38 54.8(5)
C59 Sc3A C38 54.2(5)
C69 Sc3A C38 87.0(8)
C58 Sc3A C38 83.4(7)
C62 Sc3A C38 30.7(3)
C70 Sc3A C38 114.9(5)
C37 Sc3A C38 30.8(3)
C71 Sc3A C38 112.5(5)
C68 Sc3A C38 94.6(5)
Sc3A Sc3B N 76.0(8)
Sc3A Sc3B C58 93.2(17)
N Sc3B C58 166.2(19)
Sc3A Sc3B C57 125.2(18)
N Sc3B C57 147.3(15)
C58 Sc3B C57 36.6(7)
Sc3A Sc3B C71 92.6(16)
N Sc3B C71 148.3(13)
C58 Sc3B C71 38.5(8)
C57 Sc3B C71 62.4(6)
Sc3A Sc3B C59 64.5(14)
N Sc3B C59 134.0(15)
C58 Sc3B C59 32.3(8)
C57 Sc3B C59 60.8(7)
C71 Sc3B C59 59.4(8)
Sc3A Sc3B C56 157.6(15)
N Sc3B C56 126.4(15)
C58 Sc3B C56 64.5(8)
C57 Sc3B C56 35.0(5)
C71 Sc3B C56 69.0(7)
C59 Sc3B C56 94.2(6)
Sc3A Sc3B C72 115.7(16)
N Sc3B C72 127.8(13)
C58 Sc3B C72 64.5(9)
C57 Sc3B C72 69.5(7)
C71 Sc3B C72 33.0(5)
C59 Sc3B C72 91.5(7)
C56 Sc3B C72 54.6(7)
Sc3A Sc3B C55 147.7(17)
N Sc3B C55 119.5(14)
C58 Sc3B C55 74.2(9)
C57 Sc3B C55 57.8(7)
C71 Sc3B C55 58.8(7)
C59 Sc3B C55 106.4(7)
C56 Sc3B C55 28.2(5)
C72 Sc3B C55 32.0(5)
Sc3A Sc3B C35 118.5(19)
N Sc3B C35 117.8(11)
C58 Sc3B C35 59.8(7)
C57 Sc3B C35 32.8(5)
C71 Sc3B C35 93.7(7)
C59 Sc3B C35 67.2(7)
C56 Sc3B C35 53.1(6)
C72 Sc3B C35 101.1(7)
C55 Sc3B C35 81.2(8)
Sc3A Sc3B C70 66.2(13)
N Sc3B C70 121.3(11)
C58 Sc3B C70 59.5(8)
C57 Sc3B C70 91.2(7)
C71 Sc3B C70 30.7(5)
C59 Sc3B C70 62.9(8)
C56 Sc3B C70 98.6(7)
C72 Sc3B C70 50.3(6)
C55 Sc3B C70 82.0(8)
C35 Sc3B C70 119.3(7)
Sc3A Sc3B C37 66.7(15)
N Sc3B C37 112.7(12)
C58 Sc3B C37 54.2(9)
C57 Sc3B C37 64.9(8)
C71 Sc3B C37 88.5(9)
C59 Sc3B C37 30.2(5)
C56 Sc3B C37 98.9(7)
C72 Sc3B C37 118.6(8)
C55 Sc3B C37 122.1(7)
C35 Sc3B C37 52.4(6)
C70 Sc3B C37 91.8(9)
N Sc2A Sc2B 60.8(5)
N Sc2A C29 164.5(5)
Sc2B Sc2A C29 115.3(6)
N Sc2A C30 157.5(5)
Sc2B Sc2A C30 115.3(6)
C29 Sc2A C30 37.8(5)
N Sc2A C11 133.7(4)
Sc2B Sc2A C11 136.2(6)
C29 Sc2A C11 37.3(3)
C30 Sc2A C11 65.9(4)
N Sc2A C28 131.7(5)
Sc2B Sc2A C28 82.1(6)
C29 Sc2A C28 36.3(4)
C30 Sc2A C28 64.7(5)
C11 Sc2A C28 58.1(4)
N Sc2A C31 129.9(5)
Sc2B Sc2A C31 134.9(6)
C29 Sc2A C31 64.4(5)
C30 Sc2A C31 35.1(4)
C11 Sc2A C31 73.4(4)
C28 Sc2A C31 97.9(5)
N Sc2A C52 128.8(5)
Sc2B Sc2A C52 83.2(6)
C29 Sc2A C52 62.2(5)
C30 Sc2A C52 34.4(4)
C11 Sc2A C52 97.5(5)
C28 Sc2A C52 69.4(5)
C31 Sc2A C52 55.7(5)
N Sc2A C12 116.3(5)
Sc2B Sc2A C12 164.4(7)
C29 Sc2A C12 62.8(5)
C30 Sc2A C12 73.5(5)
C11 Sc2A C12 33.2(4)
C28 Sc2A C12 91.0(5)
C31 Sc2A C12 59.8(4)
C52 Sc2A C12 107.4(5)
N Sc2A C32 116.0(5)
Sc2B Sc2A C32 162.7(7)
C29 Sc2A C32 72.3(5)
C30 Sc2A C32 60.3(6)
C11 Sc2A C32 59.5(4)
C28 Sc2A C32 108.2(5)
C31 Sc2A C32 32.1(5)
C52 Sc2A C32 87.4(5)
C12 Sc2A C32 32.7(4)
N Sc2A C27 114.6(5)
Sc2B Sc2A C27 55.5(6)
C29 Sc2A C27 59.8(5)
C30 Sc2A C27 71.3(6)
C11 Sc2A C27 88.3(5)
C28 Sc2A C27 30.4(5)
C31 Sc2A C27 105.7(6)
C52 Sc2A C27 56.7(6)
C12 Sc2A C27 120.6(6)
C32 Sc2A C27 129.2(6)
N Sc2A C10 110.8(4)
Sc2B Sc2A C10 110.7(6)
C29 Sc2A C10 55.1(4)
C30 Sc2A C10 91.5(4)
C11 Sc2A C10 30.8(3)
C28 Sc2A C10 52.7(4)
C31 Sc2A C10 104.2(4)
C52 Sc2A C10 115.8(5)
C12 Sc2A C10 54.7(4)
C32 Sc2A C10 86.5(4)
C27 Sc2A C10 80.1(5)
Sc2A Sc2B N 58.9(5)
Sc2A Sc2B C48 141.4(9)
N Sc2B C48 152.9(12)
Sc2A Sc2B C49 141.0(11)
N Sc2B C49 149.1(10)
C48 Sc2B C49 34.6(6)
Sc2A Sc2B C25 105.6(8)
N Sc2B C25 142.7(10)
C48 Sc2B C25 37.2(4)
C49 Sc2B C25 65.0(7)
Sc2A Sc2B C27 77.2(8)
N Sc2B C27 133.4(9)
C48 Sc2B C27 64.6(8)
C49 Sc2B C27 76.3(8)
C25 Sc2B C27 35.4(7)
Sc2A Sc2B C50 106.2(9)
N Sc2B C50 138.8(11)
C48 Sc2B C50 63.0(6)
C49 Sc2B C50 35.8(4)
C25 Sc2B C50 75.9(7)
C27 Sc2B C50 64.5(8)
Sc2A Sc2B C51 76.6(8)
N Sc2B C51 131.5(10)
C48 Sc2B C51 75.4(7)
C49 Sc2B C51 65.3(7)
C25 Sc2B C51 63.6(7)
C27 Sc2B C51 35.0(7)
C50 Sc2B C51 36.9(6)
Sc2A Sc2B C47 149.7(9)
N Sc2B C47 120.3(9)
C48 Sc2B C47 32.6(4)
C49 Sc2B C47 57.3(7)
C25 Sc2B C47 54.9(6)
C27 Sc2B C47 89.7(8)
C50 Sc2B C47 91.9(7)
C51 Sc2B C47 107.7(7)
Sc2A Sc2B C77 147.4(10)
N Sc2B C77 118.1(8)
C48 Sc2B C77 57.1(6)
C49 Sc2B C77 31.0(4)
C25 Sc2B C77 93.1(7)
C27 Sc2B C77 107.0(8)
C50 Sc2B C77 52.3(6)
C51 Sc2B C77 88.7(7)
C47 Sc2B C77 62.5(6)
Sc2A Sc2B C26 101.5(7)
N Sc2B C26 114.8(8)
C48 Sc2B C26 53.1(6)
C49 Sc2B C26 87.3(7)
C25 Sc2B C26 30.1(4)
C27 Sc2B C26 57.0(7)
C50 Sc2B C26 105.6(7)
C51 Sc2B C26 90.7(7)
C47 Sc2B C26 49.4(5)
C77 Sc2B C26 107.7(7)
Sc2A Sc2B Sc1A 78.9(4)
N Sc2B Sc1A 41.5(4)
C48 Sc2B Sc1A 114.8(9)
C49 Sc2B Sc1A 139.6(10)
C25 Sc2B Sc1A 105.8(8)
C27 Sc2B Sc1A 120.2(8)
C50 Sc2B Sc1A 174.1(8)
C51 Sc2B Sc1A 148.9(8)
C47 Sc2B Sc1A 84.6(7)
C77 Sc2B Sc1A 121.8(8)
C26 Sc2B Sc1A 75.7(6)
C82 W C83 89.7(5)
C82 W C81 90.6(5)
C83 W C81 179.3(5)
C82 W C2 74.8(5)
C83 W C2 92.1(5)
C81 W C2 87.4(5)
C82 W C1 113.1(5)
C83 W C1 90.1(5)
C81 W C1 89.2(5)
C2 W C1 38.4(5)
C82 W P2 83.1(4)
C83 W P2 89.5(3)
C81 W P2 91.2(3)
C2 W P2 157.9(4)
C1 W P2 163.7(4)
C82 W P1 160.9(4)
C83 W P1 88.1(4)
C81 W P1 91.8(3)
C2 W P1 124.2(4)
C1 W P1 85.8(4)
P2 W P1 77.93(10)
S2 C110 S1 178.8(13)

loop_
_geom_bond_atom_site_label_1
_geom_bond_atom_site_label_2
_geom_bond_distance
C1 C10 1.40(2)
C1 C6 1.453(19)
C1 C2 1.54(2)
C1 W 2.349(14)
C2 C13 1.466(19)
C2 C3 1.49(2)
C2 W 2.323(14)
C3 C4 1.42(2)
C3 C15 1.49(2)
C3 Sc1B 2.678(16)
C4 C18 1.41(2)
C4 C5 1.43(2)
C4 Sc1B 2.276(16)
C4 Sc1A 2.767(15)
C5 C6 1.433(13)
C5 C21 1.449(12)
C5 Sc1A 2.402(13)
C5 Sc1B 2.477(18)
C6 C7 1.416(12)
C6 Sc1A 2.707(12)
C7 C8 1.33(3)
C7 C22 1.474(13)
C7 Sc1A 2.691(14)
C8 C9 1.34(2)
C8 C26 1.46(2)
C9 C10 1.438(12)
C9 C28 1.477(13)
C9 Sc2A 2.821(13)
C10 C11 1.436(12)
C10 Sc2A 2.799(12)
C11 C12 1.430(19)
C11 C29 1.440(12)
C11 Sc2A 2.333(12)
C12 C13 1.42(2)
C12 C32 1.467(19)
C12 Sc2A 2.591(13)
C13 C14 1.42(2)
C14 C34 1.385(19)
C14 C15 1.58(3)
C15 C16 1.38(2)
C16 C17 1.33(3)
C16 C36 1.46(2)
C17 C18 1.50(2)
C17 C39 1.59(3)
C17 Sc1B 2.57(2)
C18 C19 1.432(19)
C18 Sc1B 2.188(19)
C18 Sc1A 2.857(15)
C19 C40 1.44(2)
C19 C20 1.45(2)
C19 Sc1B 2.335(19)
C19 Sc1A 2.638(17)
C20 C43 1.425(19)
C20 C21 1.454(19)
C20 Sc1A 2.285(15)
C20 Sc1B 2.567(17)
C21 C22 1.441(13)
C21 Sc1A 2.189(14)
C21 Sc1B 2.666(18)
C22 C23 1.36(3)
C22 Sc1A 2.369(15)
C23 C44 1.32(3)
C23 C24 1.45(3)
C23 Sc1A 2.648(17)
C24 C26 1.415(13)
C24 C47 1.439(13)
C25 C27 1.40(3)
C25 C26 1.426(13)
C25 C48 1.447(13)
C25 Sc2B 2.29(2)
C26 Sc2B 2.83(2)
C27 C28 1.39(2)
C27 C51 1.43(3)
C27 Sc2B 2.32(2)
C27 Sc2A 2.746(18)
C28 C29 1.446(13)
C28 Sc2A 2.420(15)
C29 C30 1.430(19)
C29 Sc2A 2.134(15)
C30 C31 1.441(13)
C30 C52 1.466(13)
C30 Sc2A 2.268(18)
C31 C32 1.41(2)
C31 C54 1.467(13)
C31 Sc2A 2.468(17)
C32 C33 1.44(2)
C32 Sc2A 2.618(14)
C33 C34 1.441(13)
C33 C56 1.465(13)
C34 C35 1.431(13)
C35 C57 1.452(13)
C35 C36 1.49(2)
C35 Sc3B 2.68(3)
C36 C37 1.47(2)
C37 C59 1.419(14)
C37 C38 1.440(13)
C37 Sc3A 2.585(15)
C37 Sc3B 2.82(3)
C38 C39 1.35(2)
C38 C62 1.424(13)
C38 Sc3A 2.782(18)
C39 C40 1.46(2)
C40 C41 1.41(2)
C40 Sc1B 2.80(2)
C41 C42 1.41(2)
C41 C61 1.45(2)
C42 C43 1.44(2)
C42 C65 1.45(2)
C43 C44 1.44(2)
C43 Sc1A 2.579(13)
C44 C45 1.59(3)
C44 Sc1A 2.745(15)
C45 C46 1.36(3)
C45 C65 1.38(3)
C46 C78 1.42(3)
C46 C47 1.45(3)
C47 C48 1.457(13)
C47 Sc2B 2.70(2)
C48 C49 1.34(2)
C48 Sc2B 2.24(2)
C49 C77 1.437(14)
C49 C50 1.438(14)
C49 Sc2B 2.27(2)
C50 C75 1.432(14)
C50 C51 1.53(2)
C50 Sc2B 2.39(2)
C51 C52 1.44(2)
C51 Sc2B 2.43(3)
C51 Sc2A 2.803(17)
C52 C53 1.436(13)
C52 Sc2A 2.582(18)
C53 C54 1.450(13)
C53 C74 1.49(3)
C54 C55 1.41(2)
C55 C56 1.27(2)
C55 C72 1.45(2)
C55 Sc3B 2.65(3)
C56 C57 1.473(13)
C56 Sc3B 2.55(3)
C57 C58 1.39(2)
C57 Sc3B 2.25(2)
C58 C59 1.35(3)
C58 C71 1.49(3)
C58 Sc3B 2.17(2)
C58 Sc3A 2.496(16)
C59 C60 1.453(13)
C59 Sc3A 2.282(17)
C59 Sc3B 2.53(3)
C60 C69 1.36(3)
C60 C62 1.457(14)
C60 Sc3A 2.230(18)
C61 C63 1.43(2)
C61 C62 1.49(2)
C62 Sc3A 2.512(18)
C63 C64 1.442(13)
C63 C68 1.471(13)
C64 C65 1.40(2)
C64 C66 1.440(13)
C66 C67 1.442(13)
C66 C78 1.48(2)
C67 C79 1.43(3)
C67 C68 1.470(14)
C68 C69 1.35(3)
C68 Sc3A 2.754(16)
C69 C70 1.50(3)
C69 Sc3A 2.360(17)
C70 C71 1.431(14)
C70 C80 1.441(14)
C70 Sc3A 2.559(17)
C70 Sc3B 2.80(3)
C71 C72 1.433(14)
C71 Sc3B 2.32(2)
C71 Sc3A 2.623(17)
C72 C73 1.432(13)
C72 Sc3B 2.62(3)
C73 C74 1.36(3)
C73 C80 1.454(14)
C74 C75 1.34(3)
C75 C76 1.469(14)
C76 C79 1.33(3)
C76 C77 1.439(14)
C77 C78 1.47(3)
C77 Sc2B 2.78(2)
C79 C80 1.42(3)
C81 O1 1.103(16)
C81 W 2.075(15)
C82 O2 1.165(17)
C82 W 2.004(14)
C83 O3 1.124(17)
C83 W 2.053(16)
C84 C85 1.406(19)
C84 C89 1.424(18)
C84 P1 1.803(15)
C85 C86 1.39(2)
C85 H85 0.9500
C86 C87 1.40(2)
C86 H86 0.9500
C87 C88 1.41(2)
C87 H87 0.9500
C88 C89 1.36(2)
C88 H88 0.9500
C89 H89 0.9500
C90 C95 1.38(2)
C90 C91 1.399(19)
C90 P1 1.825(12)
C91 C92 1.399(19)
C91 H91 0.9500
C92 C93 1.40(2)
C92 H92 0.9500
C93 C94 1.41(2)
C93 H93 0.9500
C94 C95 1.397(18)
C94 H94 0.9500
C95 H95 0.9500
C96 C97 1.529(17)
C96 P1 1.830(13)
C96 H96A 0.9900
C96 H96B 0.9900
C97 P2 1.873(13)
C97 H97A 0.9900
C97 H97B 0.9900
C98 C103 1.37(2)
C98 C99 1.41(2)
C98 P2 1.812(14)
C99 C100 1.40(2)
C99 H99 0.9500
C100 C101 1.37(2)
C100 H100 0.9500
C101 C102 1.31(3)
C101 H101 0.9500
C102 C103 1.43(2)
C102 H102 0.9500
C103 H103 0.9500
C104 C109 1.39(2)
C104 C105 1.390(19)
C104 P2 1.849(15)
C105 C106 1.42(2)
C105 H105 0.9500
C106 C107 1.38(3)
C106 H106 0.9500
C107 C108 1.38(2)
C107 H107 0.9500
C108 C109 1.40(2)
C108 H108 0.9500
C109 H109 0.9500
N Sc1B 1.950(15)
N Sc3B 1.988(16)
N Sc1A 2.022(10)
N Sc3A 2.031(10)
N Sc2A 2.040(11)
N Sc2B 2.081(17)
P1 W 2.538(3)
P2 W 2.484(3)
Sc1A Sc1B 1.012(13)
Sc1B Sc3A 3.103(13)
Sc3A Sc3B 1.12(3)
Sc2A Sc2B 2.071(17)
C110 S2 1.531(8)
C110 S1 1.538(8)
